data_4022593
loop_
_publ_author_name
'Benjamin T. King'
'Ji\<r\'i Kroul\'ik'
'Charles R. Robertson'
'Pawel Rempala'
'Cameron L. Hilton'
'Justin D. Korinek'
'Lisa M. Gortari'

_publ_contact_author_address
;
Department of Chemistry
University of Nevada, Reno
Reno, NV 89557
;
_publ_contact_author_email king@chem.unr.edu
_publ_contact_author_name 'Professor Benjamin T. King'
_publ_contact_author_phone 775-784-1736
_publ_section_title
;
 Controlling the Scholl Reaction
;
_journal_name_full 'Journal of Organic Chemistry'
_journal_page_first 2279
_journal_page_last 2288
_journal_paper_doi 10.1021/jo061515x
_journal_volume 72
_journal_year 2007
_chemical_formula_sum 'C26 H28'
_chemical_formula_weight 340.48
_chemical_name_common 'Compound 14'
_chemical_name_systematic
; 
 2,11-di-tert-butyltriphenylene 
;
_space_group_IT_number 61
_symmetry_cell_setting orthorhombic
_symmetry_space_group_name_Hall '-P 2ac 2ab'
_symmetry_space_group_name_H-M 'P b c a'
_atom_sites_solution_hydrogens geom
_atom_sites_solution_primary direct
_atom_sites_solution_secondary difmap
_audit_creation_method SHELXL-97
_cell_angle_alpha 90.00
_cell_angle_beta 90.00
_cell_angle_gamma 90.00
_cell_formula_units_Z 8
_cell_length_a 12.6177(3)
_cell_length_b 10.3795(3)
_cell_length_c 30.5808(8)
_cell_measurement_reflns_used 36157
_cell_measurement_temperature 100(2)
_cell_measurement_theta_max 32.23
_cell_measurement_theta_min 2.63
_cell_volume 4005.03(18)
_computing_cell_refinement 'Bruker SMART'
_computing_data_collection 'Bruker SMART'
_computing_data_reduction 'Bruker SAINT'
_computing_molecular_graphics 'Bruker SHELXTL'
_computing_publication_material 'Bruker SHELXTL'
_computing_structure_refinement 'SHELXL-97 (Sheldrick, 1997)'
_computing_structure_solution 'SHELXS-97 (Sheldrick, 1990)'
_diffrn_ambient_temperature 100(2)
_diffrn_measured_fraction_theta_full 1.000
_diffrn_measured_fraction_theta_max 1.000
_diffrn_measurement_device_type 'CCD area detector'
_diffrn_measurement_method 'phi and omega scans'
_diffrn_radiation_monochromator graphite
_diffrn_radiation_source 'fine-focus sealed tube'
_diffrn_radiation_type MoK\a
_diffrn_radiation_wavelength 0.71073
_diffrn_reflns_av_R_equivalents 0.0497
_diffrn_reflns_av_sigmaI/netI 0.0315
_diffrn_reflns_limit_h_max 14
_diffrn_reflns_limit_h_min -16
_diffrn_reflns_limit_k_max 13
_diffrn_reflns_limit_k_min -13
_diffrn_reflns_limit_l_max 39
_diffrn_reflns_limit_l_min -37
_diffrn_reflns_number 36157
_diffrn_reflns_theta_full 27.50
_diffrn_reflns_theta_max 27.50
_diffrn_reflns_theta_min 2.09
_exptl_absorpt_coefficient_mu 0.063
_exptl_absorpt_correction_T_max 0.9968
_exptl_absorpt_correction_T_min 0.9691
_exptl_absorpt_correction_type multi-scan
_exptl_absorpt_process_details 'SADABS V2.10 (Sheldrick, G. M., 2003)'
_exptl_crystal_colour colorless
_exptl_crystal_density_diffrn 1.129
_exptl_crystal_density_method 'not measured'
_exptl_crystal_description plate
_exptl_crystal_F_000 1472
_exptl_crystal_size_max 0.50
_exptl_crystal_size_mid 0.31
_exptl_crystal_size_min 0.05
_refine_diff_density_max 0.361
_refine_diff_density_min -0.216
_refine_diff_density_rms 0.051
_refine_ls_extinction_method none
_refine_ls_goodness_of_fit_ref 1.032
_refine_ls_hydrogen_treatment constr
_refine_ls_matrix_type full
_refine_ls_number_parameters 241
_refine_ls_number_reflns 4595
_refine_ls_number_restraints 0
_refine_ls_restrained_S_all 1.032
_refine_ls_R_factor_all 0.0722
_refine_ls_R_factor_gt 0.0546
_refine_ls_shift/su_max 0.000
_refine_ls_shift/su_mean 0.000
_refine_ls_structure_factor_coef Fsqd
_refine_ls_weighting_details 'calc w=1/[\s^2^(Fo^2^)+(0.0597P)^2^+3.2752P] where P=(Fo^2^+2Fc^2^)/3'
_refine_ls_weighting_scheme calc
_refine_ls_wR_factor_gt 0.1357
_refine_ls_wR_factor_ref 0.1423
_reflns_number_gt 3619
_reflns_number_total 4595
_reflns_threshold_expression >2sigma(I)
_cod_data_source_file jo061515xsi20061205_025534.cif
_cod_data_source_block ch209b
_cod_depositor_comments
;
The following automatic conversions were performed:
'_symmetry_cell_setting' value 'Orthorhombic' changed to 'orthorhombic'
according to '/home/saulius/struct/CIF-dictionaries/cif_core.dic'
dictionary named 'cif_core.dic' version 2.4.1 from 2010-06-29.

Automatic conversion script
Id: cif_fix_enum 1527 2010-12-29 10:47:43Z saulius 
;
_cod_database_code 4022593

loop_
_symmetry_equiv_pos_as_xyz
'x, y, z'
'-x+1/2, -y, z+1/2'
'-x, y+1/2, -z+1/2'
'x+1/2, -y+1/2, -z'
'-x, -y, -z'
'x-1/2, y, -z-1/2'
'x, -y-1/2, z-1/2'
'-x-1/2, y-1/2, z'

loop_
_atom_site_label
_atom_site_type_symbol
_atom_site_fract_x
_atom_site_fract_y
_atom_site_fract_z
_atom_site_U_iso_or_equiv
_atom_site_adp_type
_atom_site_occupancy
_atom_site_symmetry_multiplicity
_atom_site_calc_flag
_atom_site_refinement_flags
C1 C -0.04487(12) 0.32610(14) 0.11666(5) 0.0168(3) Uani 1 1 d .
H1 H -0.0437 0.2654 0.0934 0.020 Uiso 1 1 calc R
C2 C -0.10221(12) 0.43863(14) 0.11130(5) 0.0167(3) Uani 1 1 d .
C3 C -0.10393(13) 0.52552(15) 0.14667(5) 0.0198(3) Uani 1 1 d .
H3 H -0.1426 0.6037 0.1441 0.024 Uiso 1 1 calc R
C4 C -0.05086(13) 0.49929(15) 0.18478(5) 0.0203(3) Uani 1 1 d .
H4 H -0.0542 0.5596 0.2081 0.024 Uiso 1 1 calc R
C5 C 0.06330(13) 0.44459(16) 0.26674(5) 0.0221(4) Uani 1 1 d .
H5 H 0.0133 0.5131 0.2666 0.026 Uiso 1 1 calc R
C6 C 0.12795(14) 0.42801(17) 0.30253(6) 0.0241(4) Uani 1 1 d .
H6 H 0.1220 0.4843 0.3269 0.029 Uiso 1 1 calc R
C7 C 0.20220(14) 0.32837(16) 0.30300(5) 0.0231(4) Uani 1 1 d .
H7 H 0.2488 0.3189 0.3272 0.028 Uiso 1 1 calc R
C8 C 0.20788(13) 0.24394(16) 0.26840(5) 0.0207(3) Uani 1 1 d .
H8 H 0.2580 0.1757 0.2692 0.025 Uiso 1 1 calc R
C9 C 0.20864(13) 0.05377(15) 0.19688(5) 0.0204(3) Uani 1 1 d .
H9 H 0.2523 0.0397 0.2217 0.025 Uiso 1 1 calc R
C10 C 0.21058(13) -0.03369(15) 0.16324(5) 0.0207(3) Uani 1 1 d .
H10 H 0.2562 -0.1063 0.1651 0.025 Uiso 1 1 calc R
C11 C 0.14641(12) -0.01810(14) 0.12603(5) 0.0172(3) Uani 1 1 d .
C12 C 0.08124(12) 0.08896(14) 0.12466(5) 0.0174(3) Uani 1 1 d .
H12 H 0.0366 0.1007 0.1000 0.021 Uiso 1 1 calc R
C13 C 0.00839(12) 0.38552(15) 0.19033(5) 0.0173(3) Uani 1 1 d .
C14 C 0.06970(12) 0.36171(15) 0.23008(5) 0.0181(3) Uani 1 1 d .
C15 C 0.14074(12) 0.25663(15) 0.23171(5) 0.0170(3) Uani 1 1 d .
C16 C 0.14337(12) 0.16417(14) 0.19550(5) 0.0170(3) Uani 1 1 d .
C17 C 0.07844(12) 0.18179(14) 0.15856(5) 0.0161(3) Uani 1 1 d .
C18 C 0.01211(12) 0.29755(14) 0.15526(5) 0.0158(3) Uani 1 1 d .
C19 C -0.15997(12) 0.47280(15) 0.06881(5) 0.0181(3) Uani 1 1 d .
C20 C -0.27801(13) 0.49717(18) 0.07845(6) 0.0262(4) Uani 1 1 d .
H20A H -0.3148 0.5186 0.0512 0.039 Uiso 1 1 calc R
H20B H -0.2848 0.5689 0.0991 0.039 Uiso 1 1 calc R
H20C H -0.3095 0.4195 0.0912 0.039 Uiso 1 1 calc R
C21 C -0.11054(15) 0.59593(16) 0.04966(6) 0.0262(4) Uani 1 1 d .
H21A H -0.0354 0.5808 0.0434 0.039 Uiso 1 1 calc R
H21B H -0.1173 0.6664 0.0708 0.039 Uiso 1 1 calc R
H21C H -0.1474 0.6191 0.0226 0.039 Uiso 1 1 calc R
C22 C -0.15211(15) 0.36595(16) 0.03455(6) 0.0246(4) Uani 1 1 d .
H22A H -0.0775 0.3511 0.0272 0.037 Uiso 1 1 calc R
H22B H -0.1908 0.3917 0.0082 0.037 Uiso 1 1 calc R
H22C H -0.1829 0.2865 0.0463 0.037 Uiso 1 1 calc R
C23 C 0.15111(13) -0.11861(15) 0.08953(5) 0.0197(3) Uani 1 1 d .
C24 C 0.07653(15) -0.08758(17) 0.05158(6) 0.0275(4) Uani 1 1 d .
H24A H 0.0033 -0.0847 0.0623 0.041 Uiso 1 1 calc R
H24B H 0.0829 -0.1544 0.0291 0.041 Uiso 1 1 calc R
H24C H 0.0955 -0.0038 0.0390 0.041 Uiso 1 1 calc R
C25 C 0.12135(15) -0.25073(16) 0.10861(6) 0.0289(4) Uani 1 1 d .
H25A H 0.0499 -0.2465 0.1211 0.043 Uiso 1 1 calc R
H25B H 0.1721 -0.2742 0.1315 0.043 Uiso 1 1 calc R
H25C H 0.1230 -0.3157 0.0854 0.043 Uiso 1 1 calc R
C26 C 0.26515(14) -0.12534(18) 0.07164(6) 0.0273(4) Uani 1 1 d .
H26A H 0.2692 -0.1916 0.0489 0.041 Uiso 1 1 calc R
H26B H 0.3140 -0.1471 0.0954 0.041 Uiso 1 1 calc R
H26C H 0.2848 -0.0416 0.0592 0.041 Uiso 1 1 calc R

loop_
_atom_site_aniso_label
_atom_site_aniso_U_11
_atom_site_aniso_U_22
_atom_site_aniso_U_33
_atom_site_aniso_U_23
_atom_site_aniso_U_13
_atom_site_aniso_U_12
C1 0.0150(7) 0.0140(7) 0.0213(8) -0.0018(6) 0.0009(6) -0.0001(6)
C2 0.0132(7) 0.0155(7) 0.0214(8) 0.0011(6) 0.0004(6) -0.0018(6)
C3 0.0166(8) 0.0141(7) 0.0286(8) -0.0003(6) 0.0001(6) 0.0029(6)
C4 0.0202(8) 0.0167(7) 0.0239(8) -0.0045(6) 0.0016(7) 0.0012(6)
C5 0.0179(8) 0.0230(8) 0.0252(8) -0.0033(6) 0.0013(7) 0.0009(6)
C6 0.0258(9) 0.0249(8) 0.0215(8) -0.0046(7) 0.0006(7) -0.0036(7)
C7 0.0247(9) 0.0236(8) 0.0210(8) 0.0014(6) -0.0040(7) -0.0059(7)
C8 0.0196(8) 0.0172(7) 0.0253(8) 0.0029(6) -0.0021(7) -0.0027(6)
C9 0.0185(8) 0.0183(8) 0.0245(8) 0.0026(6) -0.0038(6) 0.0015(6)
C10 0.0191(8) 0.0153(7) 0.0276(9) 0.0015(6) -0.0011(7) 0.0035(6)
C11 0.0138(7) 0.0144(7) 0.0233(8) 0.0007(6) 0.0008(6) -0.0006(6)
C12 0.0148(7) 0.0157(7) 0.0218(8) 0.0014(6) -0.0013(6) -0.0011(6)
C13 0.0124(7) 0.0164(7) 0.0230(8) -0.0010(6) 0.0018(6) -0.0014(6)
C14 0.0148(8) 0.0175(7) 0.0220(8) -0.0003(6) 0.0014(6) -0.0041(6)
C15 0.0152(7) 0.0156(7) 0.0201(8) 0.0018(6) 0.0012(6) -0.0042(6)
C16 0.0153(7) 0.0143(7) 0.0213(8) 0.0021(6) 0.0010(6) -0.0024(6)
C17 0.0128(7) 0.0142(7) 0.0213(8) 0.0015(6) 0.0011(6) -0.0029(6)
C18 0.0121(7) 0.0146(7) 0.0206(8) 0.0009(6) 0.0014(6) -0.0015(5)
C19 0.0165(8) 0.0139(7) 0.0240(8) 0.0019(6) -0.0012(6) 0.0010(6)
C20 0.0193(9) 0.0290(9) 0.0303(9) 0.0030(7) -0.0030(7) 0.0017(7)
C21 0.0291(10) 0.0215(8) 0.0280(9) 0.0049(7) -0.0036(7) -0.0035(7)
C22 0.0308(10) 0.0184(7) 0.0245(8) 0.0005(6) -0.0065(7) 0.0021(7)
C23 0.0181(8) 0.0152(7) 0.0260(8) -0.0027(6) -0.0021(7) 0.0027(6)
C24 0.0295(10) 0.0241(8) 0.0288(9) -0.0085(7) -0.0075(8) 0.0078(7)
C25 0.0311(10) 0.0158(8) 0.0399(10) -0.0026(7) -0.0020(8) -0.0020(7)
C26 0.0235(9) 0.0276(9) 0.0308(9) -0.0049(7) 0.0017(7) 0.0046(7)

loop_
_atom_type_symbol
_atom_type_description
_atom_type_scat_dispersion_real
_atom_type_scat_dispersion_imag
_atom_type_scat_source
C C 0.0033 0.0016 'International Tables Vol C Tables 4.2.6.8 and 6.1.1.4'
H H 0.0000 0.0000 'International Tables Vol C Tables 4.2.6.8 and 6.1.1.4'

loop_
_geom_angle_atom_site_label_1
_geom_angle_atom_site_label_2
_geom_angle_atom_site_label_3
_geom_angle
C2 C1 C18 122.81(14)
C1 C2 C3 117.23(14)
C1 C2 C19 123.01(14)
C3 C2 C19 119.74(13)
C4 C3 C2 121.20(14)
C3 C4 C13 121.88(15)
C6 C5 C14 121.35(16)
C5 C6 C7 119.93(16)
C8 C7 C6 119.94(15)
C7 C8 C15 121.36(16)
C10 C9 C16 121.67(15)
C9 C10 C11 121.36(15)
C12 C11 C10 117.34(14)
C12 C11 C23 123.32(14)
C10 C11 C23 119.35(14)
C11 C12 C17 122.66(15)
C4 C13 C18 117.99(14)
C4 C13 C14 121.54(14)
C18 C13 C14 120.38(14)
C15 C14 C5 118.52(14)
C15 C14 C13 119.71(14)
C5 C14 C13 121.71(14)
C8 C15 C14 118.73(14)
C8 C15 C16 121.71(14)
C14 C15 C16 119.56(14)
C17 C16 C9 117.96(14)
C17 C16 C15 120.54(14)
C9 C16 C15 121.48(14)
C16 C17 C12 119.00(14)
C16 C17 C18 119.57(14)
C12 C17 C18 121.40(14)
C13 C18 C1 118.87(14)
C13 C18 C17 119.80(14)
C1 C18 C17 121.27(14)
C22 C19 C2 112.49(13)
C22 C19 C21 108.40(14)
C2 C19 C21 108.81(13)
C22 C19 C20 108.26(14)
C2 C19 C20 109.63(13)
C21 C19 C20 109.19(13)
C24 C23 C11 112.75(13)
C24 C23 C25 109.01(14)
C11 C23 C25 108.79(14)
C24 C23 C26 108.35(14)
C11 C23 C26 109.05(13)
C25 C23 C26 108.82(14)

loop_
_geom_bond_atom_site_label_1
_geom_bond_atom_site_label_2
_geom_bond_distance
C1 C2 1.384(2)
C1 C18 1.413(2)
C2 C3 1.409(2)
C2 C19 1.532(2)
C3 C4 1.371(2)
C4 C13 1.408(2)
C5 C6 1.376(2)
C5 C14 1.415(2)
C6 C7 1.396(3)
C7 C8 1.376(2)
C8 C15 1.412(2)
C9 C10 1.372(2)
C9 C16 1.412(2)
C10 C11 1.406(2)
C11 C12 1.383(2)
C11 C23 1.529(2)
C12 C17 1.416(2)
C13 C18 1.409(2)
C13 C14 1.462(2)
C14 C15 1.413(2)
C15 C16 1.465(2)
C16 C17 1.408(2)
C17 C18 1.468(2)
C19 C22 1.529(2)
C19 C21 1.538(2)
C19 C20 1.539(2)
C23 C24 1.528(2)
C23 C25 1.537(2)
C23 C26 1.541(2)

loop_
_cod_related_entry_id
_cod_related_entry_database
_cod_related_entry_code
1 ChemSpider 17279080
